data_4129478
loop_
_publ_author_name
'Desnoyer, Addison N.'
'Bowes, Eric G.'
'Patrick, Brian O.'
'Love, Jennifer A.'

_publ_section_title
;
 Synthesis of 2-Nickela(II)oxetanes from Nickel(0) and Epoxides:
 Structure, Reactivity, and a New Mechanism of Formation.
;
_journal_issue 40
_journal_name_full 'Journal of the American Chemical Society'
_journal_page_first 12748
_journal_page_last 12751
_journal_paper_doi 10.1021/jacs.5b06735
_journal_volume 137
_journal_year 2015
_chemical_formula_moiety 'C25 H46 Ni O3 P2, C3 D3'
_chemical_formula_sum 'C28 H46 D3 Ni O3 P2'
_chemical_formula_weight 557.34
_space_group_crystal_system orthorhombic
_space_group_IT_number 60
_space_group_name_Hall '-P 2n 2ab'
_space_group_name_H-M_alt 'P b c n'
_atom_sites_solution_hydrogens geom
_atom_sites_solution_primary direct
_audit_creation_date 2015-05-11
_audit_creation_method
;
Olex2 1.2
(compiled 2015.01.26 svn.r3150 for OlexSys, GUI svn.r4998)
;
_cell_angle_alpha 90
_cell_angle_beta 90
_cell_angle_gamma 90
_cell_formula_units_Z 8
_cell_length_a 15.5113(17)
_cell_length_b 21.773(2)
_cell_length_c 17.3548(19)
_cell_measurement_reflns_used 5934
_cell_measurement_temperature 90(2)
_cell_measurement_theta_max 22.43
_cell_measurement_theta_min 2.35
_cell_volume 5861.2(11)
_computing_cell_refinement 'SAINT v8.34A (Bruker, 2013)'
_computing_data_reduction 'SAINT v8.34A (Bruker, 2013)'
_computing_molecular_graphics 'Olex2 (Dolomanov et al., 2009)'
_computing_publication_material 'Olex2 (Dolomanov et al., 2009)'
_computing_structure_refinement 'XL (Sheldrick, 2008)'
_computing_structure_solution 'XT (Sheldrick, 2015)'
_diffrn_ambient_temperature 90(2)
_diffrn_detector 'Bruker APEX2 area detector'
_diffrn_detector_area_resol_mean 7.9
_diffrn_detector_type 'Bruker-Nonius APEXII CCD area detector'
_diffrn_measured_fraction_theta_full 0.999
_diffrn_measured_fraction_theta_max 0.999
_diffrn_measurement_device 'Bruker-Nonius APEXII CCD area detector and D8 diffractometer'
_diffrn_measurement_device_type 'Bruker APEX-II CCD'
_diffrn_measurement_method '\f and \w scans'
_diffrn_radiation_monochromator 'TRIUMPH curved-crystal'
_diffrn_radiation_probe x-ray
_diffrn_radiation_type MoK\a
_diffrn_radiation_wavelength 0.71073
_diffrn_reflns_av_R_equivalents 0.1026
_diffrn_reflns_av_unetI/netI 0.0688
_diffrn_reflns_Laue_measured_fraction_full 0.999
_diffrn_reflns_Laue_measured_fraction_max 0.999
_diffrn_reflns_limit_h_max 16
_diffrn_reflns_limit_h_min -12
_diffrn_reflns_limit_k_max 23
_diffrn_reflns_limit_k_min -23
_diffrn_reflns_limit_l_max 17
_diffrn_reflns_limit_l_min -18
_diffrn_reflns_number 28084
_diffrn_reflns_point_group_measured_fraction_full 0.999
_diffrn_reflns_point_group_measured_fraction_max 0.999
_diffrn_reflns_theta_full 22.532
_diffrn_reflns_theta_max 22.532
_diffrn_reflns_theta_min 1.612
_diffrn_source 'sealed X-ray tube'
_diffrn_standards_number 0
_exptl_absorpt_coefficient_mu 0.797
_exptl_absorpt_correction_T_max 0.984
_exptl_absorpt_correction_T_min 0.778
_exptl_absorpt_correction_type multi-scan
_exptl_absorpt_process_details
;
SADABS-2014/5 (Bruker,2014/5) was used for absorption correction.
wR2(int) was 0.0721 before and 0.0627 after correction.
The Ratio of minimum to maximum transmission is 0.7904.
The \l/2 correction factor is 0.00150.
;
_exptl_crystal_colour orange
_exptl_crystal_colour_primary orange
_exptl_crystal_density_diffrn 1.263
_exptl_crystal_description plate
_exptl_crystal_F_000 2392
_exptl_crystal_size_max 0.20
_exptl_crystal_size_mid 0.11
_exptl_crystal_size_min 0.02
_refine_diff_density_max 1.136
_refine_diff_density_min -0.495
_refine_diff_density_rms 0.089
_refine_ls_extinction_method none
_refine_ls_goodness_of_fit_ref 1.115
_refine_ls_hydrogen_treatment constr
_refine_ls_matrix_type full
_refine_ls_number_parameters 320
_refine_ls_number_reflns 3853
_refine_ls_number_restraints 307
_refine_ls_restrained_S_all 1.090
_refine_ls_R_factor_all 0.1292
_refine_ls_R_factor_gt 0.0827
_refine_ls_shift/su_max 0.000
_refine_ls_shift/su_mean 0.000
_refine_ls_structure_factor_coef Fsqd
_refine_ls_weighting_details 'w=1/[\s^2^(Fo^2^)+(0.0713P)^2^+35.1612P] where P=(Fo^2^+2Fc^2^)/3'
_refine_ls_weighting_scheme calc
_refine_ls_wR_factor_gt 0.1937
_refine_ls_wR_factor_ref 0.2166
_reflns_Friedel_coverage 0.000
_reflns_number_gt 2503
_reflns_number_total 3853
_reflns_threshold_expression 'I > 2\s(I)'
_cod_data_source_file ja5b06735_si_002.cif
_cod_data_source_block 17
_cod_depositor_comments
;
The following automatic conversions were performed:

data item '_diffrn_radiation_probe' value 'X-ray' was changed to
'x-ray' in accordance with the
/home/saulius/struct/COD-crude-data/automatic-downloads/DataCite-retrospective/ACS/depositions/lib/dictionaries/cif_core.dic
dictionary named 'cif_core.dic' version 2.4.2 last updated on
2011-04-26.

Automatic conversion script
Id: cif_fix_values 6909 2019-04-08 15:41:33Z antanas 
;
_cod_original_cell_volume 5861.1(11)
_cod_database_code 4129478
_shelx_space_group_comment
;
The symmetry employed for this shelxl refinement is uniquely defined
by the following loop, which should always be used as a source of
symmetry information in preference to the above space-group names.
They are only intended as comments.
;
_shelx_estimated_absorpt_t_max 0.984
_shelx_estimated_absorpt_t_min 0.857
_olex2_refinement_description
;
1. Fixed Uiso
 At 1.2 times of:
  All C(H) groups, All C(H,H) groups
 At 1.5 times of:
  All C(H,H,H) groups
2. Restrained distances
 C26-C27
 1.39 with sigma of 0.005
 C26-C27 \\sim C27-C28 \\sim C28-C29 \\sim C29-C28_$1 \\sim C28_$1-C27_$1 \\sim
C27_$1-C26
 with sigma of 0.01
3. Rigid body (RIGU) restrains
 All non-hydrogen atoms
 with sigma for 1-2 distances of 0.004 and sigma for 1-3 distances of 0.004
4.a Secondary CH2 refined with riding coordinates:
 C4(H4A,H4B), C5(H5A,H5B), C16(H16A,H16B), C17(H17A,H17B)
4.b Aromatic/amide H refined with riding coordinates:
 C1(H1), C6(H6), C26(D26), C27(D27), C28(D28), C29(D29)
4.c Idealised Me refined as rotating group:
 C9(H9A,H9B,H9C), C10(H10A,H10B,H10C), C11(H11A,H11B,H11C), C13(H13A,H13B,
 H13C), C14(H14A,H14B,H14C), C15(H15A,H15B,H15C), C19(H19A,H19B,H19C), C20(H20A,
 H20B,H20C), C21(H21A,H21B,H21C), C23(H23A,H23B,H23C), C24(H24A,H24B,H24C),
 C25(H25A,H25B,H25C)
;
_shelx_shelxl_version_number 2014/7
_olex2_submission_special_instructions 'No special instructions were received'

loop_
_space_group_symop_operation_xyz
'x, y, z'
'-x+1/2, -y+1/2, z+1/2'
'-x, y, -z+1/2'
'x+1/2, -y+1/2, -z'
'-x, -y, -z'
'x-1/2, y-1/2, -z-1/2'
'x, -y, z-1/2'
'-x-1/2, y-1/2, z'

loop_
_atom_site_label
_atom_site_type_symbol
_atom_site_fract_x
_atom_site_fract_y
_atom_site_fract_z
_atom_site_U_iso_or_equiv
_atom_site_adp_type
_atom_site_occupancy
_atom_site_site_symmetry_order
_atom_site_calc_flag
_atom_site_refinement_flags_posn
_atom_site_refinement_flags_adp
_atom_site_refinement_flags_occupancy
Ni1 Ni 0.29200(6) 0.71415(5) 0.50008(7) 0.0440(4) Uani 1 1 d . U .
P1 P 0.34060(13) 0.80366(9) 0.53837(14) 0.0364(6) Uani 1 1 d . U .
P2 P 0.35101(14) 0.67021(10) 0.59982(16) 0.0455(7) Uani 1 1 d . U .
O1 O 0.1263(4) 0.7596(3) 0.3387(4) 0.073(2) Uani 1 1 d . U .
O2 O 0.2299(3) 0.7522(3) 0.4228(4) 0.0522(16) Uani 1 1 d . U .
O3 O 0.2685(5) 0.6330(3) 0.4687(4) 0.073(2) Uani 1 1 d . U .
C1 C 0.1075(7) 0.6350(5) 0.3128(6) 0.067(3) Uani 1 1 d . U .
H1 H 0.0653 0.6614 0.2908 0.081 Uiso 1 1 calc R . .
C2 C 0.1691(6) 0.6621(5) 0.3669(6) 0.058(2) Uani 1 1 d . U .
C3 C 0.2163(6) 0.6219(5) 0.4132(6) 0.062(3) Uani 1 1 d . U .
C4 C 0.2001(8) 0.5512(4) 0.4031(7) 0.079(3) Uani 1 1 d . U .
H4A H 0.2535 0.5287 0.4167 0.094 Uiso 1 1 calc R . .
H4B H 0.1546 0.5382 0.4396 0.094 Uiso 1 1 calc R . .
C5 C 0.1735(8) 0.5333(5) 0.3226(7) 0.087(3) Uani 1 1 d . U .
H5A H 0.2245 0.5345 0.2884 0.105 Uiso 1 1 calc R . .
H5B H 0.1512 0.4907 0.3230 0.105 Uiso 1 1 calc R . .
C6 C 0.1060(8) 0.5750(5) 0.2917(7) 0.080(3) Uani 1 1 d . U .
H6 H 0.0628 0.5600 0.2578 0.096 Uiso 1 1 calc R . .
C7 C 0.1775(6) 0.7244(4) 0.3792(6) 0.053(2) Uani 1 1 d . U .
C8 C 0.2565(5) 0.8653(4) 0.5518(5) 0.045(2) Uani 1 1 d . U .
C9 C 0.2294(5) 0.8929(4) 0.4743(5) 0.049(2) Uani 1 1 d . U .
H9A H 0.2780 0.9154 0.4520 0.073 Uiso 1 1 calc GR . .
H9B H 0.1809 0.9210 0.4822 0.073 Uiso 1 1 calc GR . .
H9C H 0.2120 0.8599 0.4392 0.073 Uiso 1 1 calc GR . .
C10 C 0.1786(5) 0.8359(4) 0.5890(5) 0.044(2) Uani 1 1 d . U .
H10A H 0.1583 0.8018 0.5569 0.066 Uiso 1 1 calc GR . .
H10B H 0.1326 0.8665 0.5942 0.066 Uiso 1 1 calc GR . .
H10C H 0.1943 0.8203 0.6401 0.066 Uiso 1 1 calc GR . .
C11 C 0.2881(6) 0.9175(4) 0.6047(6) 0.060(3) Uani 1 1 d . U .
H11A H 0.3110 0.9000 0.6526 0.090 Uiso 1 1 calc GR . .
H11B H 0.2398 0.9449 0.6168 0.090 Uiso 1 1 calc GR . .
H11C H 0.3334 0.9408 0.5785 0.090 Uiso 1 1 calc GR . .
C12 C 0.4307(5) 0.8319(4) 0.4747(5) 0.042(2) Uani 1 1 d . U .
C13 C 0.4036(6) 0.8300(4) 0.3908(6) 0.054(2) Uani 1 1 d . U .
H13A H 0.3792 0.7895 0.3789 0.081 Uiso 1 1 calc GR . .
H13B H 0.4539 0.8374 0.3579 0.081 Uiso 1 1 calc GR . .
H13C H 0.3601 0.8617 0.3812 0.081 Uiso 1 1 calc GR . .
C14 C 0.4633(6) 0.8965(4) 0.4969(6) 0.057(3) Uani 1 1 d . U .
H14A H 0.4196 0.9271 0.4834 0.086 Uiso 1 1 calc GR . .
H14B H 0.5168 0.9053 0.4690 0.086 Uiso 1 1 calc GR . .
H14C H 0.4743 0.8980 0.5525 0.086 Uiso 1 1 calc GR . .
C15 C 0.5065(5) 0.7873(4) 0.4844(6) 0.050(2) Uani 1 1 d . U .
H15A H 0.5275 0.7891 0.5377 0.074 Uiso 1 1 calc GR . .
H15B H 0.5531 0.7989 0.4492 0.074 Uiso 1 1 calc GR . .
H15C H 0.4873 0.7454 0.4727 0.074 Uiso 1 1 calc GR . .
C16 C 0.3856(5) 0.7933(3) 0.6350(5) 0.0390(19) Uani 1 1 d . U .
H16A H 0.4346 0.8219 0.6419 0.047 Uiso 1 1 calc R . .
H16B H 0.3411 0.8041 0.6737 0.047 Uiso 1 1 calc R . .
C17 C 0.4168(5) 0.7270(4) 0.6500(5) 0.042(2) Uani 1 1 d . U .
H17A H 0.4150 0.7186 0.7060 0.051 Uiso 1 1 calc R . .
H17B H 0.4774 0.7231 0.6328 0.051 Uiso 1 1 calc R . .
C18 C 0.4294(6) 0.6051(4) 0.5787(7) 0.059(2) Uani 1 1 d . U .
C19 C 0.4765(6) 0.6229(4) 0.5049(6) 0.062(3) Uani 1 1 d . U .
H19A H 0.4345 0.6348 0.4655 0.092 Uiso 1 1 calc GR . .
H19B H 0.5104 0.5879 0.4865 0.092 Uiso 1 1 calc GR . .
H19C H 0.5151 0.6576 0.5154 0.092 Uiso 1 1 calc GR . .
C20 C 0.4971(6) 0.5971(4) 0.6430(7) 0.073(3) Uani 1 1 d . U .
H20A H 0.5297 0.6354 0.6491 0.110 Uiso 1 1 calc GR . .
H20B H 0.5366 0.5638 0.6293 0.110 Uiso 1 1 calc GR . .
H20C H 0.4679 0.5872 0.6916 0.110 Uiso 1 1 calc GR . .
C21 C 0.3823(7) 0.5444(4) 0.5674(8) 0.082(3) Uani 1 1 d . U .
H21A H 0.3523 0.5333 0.6151 0.123 Uiso 1 1 calc GR . .
H21B H 0.4240 0.5122 0.5543 0.123 Uiso 1 1 calc GR . .
H21C H 0.3403 0.5486 0.5255 0.123 Uiso 1 1 calc GR . .
C22 C 0.2666(5) 0.6430(4) 0.6711(6) 0.051(2) Uani 1 1 d . U .
C23 C 0.3044(6) 0.6100(4) 0.7407(6) 0.067(3) Uani 1 1 d . U .
H23A H 0.3311 0.5714 0.7240 0.100 Uiso 1 1 calc GR . .
H23B H 0.2584 0.6011 0.7778 0.100 Uiso 1 1 calc GR . .
H23C H 0.3480 0.6361 0.7651 0.100 Uiso 1 1 calc GR . .
C24 C 0.1989(6) 0.6033(4) 0.6293(7) 0.068(3) Uani 1 1 d . U .
H24A H 0.1769 0.6256 0.5843 0.103 Uiso 1 1 calc GR . .
H24B H 0.1512 0.5942 0.6645 0.103 Uiso 1 1 calc GR . .
H24C H 0.2256 0.5648 0.6124 0.103 Uiso 1 1 calc GR . .
C25 C 0.2196(5) 0.6999(4) 0.7002(6) 0.054(2) Uani 1 1 d . U .
H25A H 0.2599 0.7260 0.7289 0.081 Uiso 1 1 calc GR . .
H25B H 0.1722 0.6875 0.7341 0.081 Uiso 1 1 calc GR . .
H25C H 0.1965 0.7229 0.6563 0.081 Uiso 1 1 calc GR . .
C26 C 0.0000 0.8073(7) 0.7500 0.079(5) Uani 1 2 d DS TU P
D26 D 0.0000 0.7637 0.7500 0.095 Uiso 1 2 calc RS T P
C27 C 0.0662(7) 0.8384(4) 0.7858(6) 0.083(3) Uani 1 1 d D U .
D27 D 0.1113 0.8165 0.8106 0.100 Uiso 1 1 calc R . .
C28 C 0.0664(7) 0.9014(4) 0.7852(6) 0.087(4) Uani 1 1 d D U .
D28 D 0.1120 0.9234 0.8090 0.104 Uiso 1 1 calc R . .
C29 C 0.0000 0.9323(7) 0.7500 0.088(5) Uani 1 2 d DS TU P
D29 D 0.0000 0.9760 0.7500 0.106 Uiso 1 2 calc RS T P

loop_
_atom_site_aniso_label
_atom_site_aniso_U_11
_atom_site_aniso_U_22
_atom_site_aniso_U_33
_atom_site_aniso_U_23
_atom_site_aniso_U_13
_atom_site_aniso_U_12
Ni1 0.0317(6) 0.0360(6) 0.0643(8) -0.0089(6) -0.0011(6) -0.0035(5)
P1 0.0284(11) 0.0259(11) 0.0549(15) -0.0019(10) -0.0050(11) 0.0035(9)
P2 0.0326(12) 0.0297(12) 0.0742(18) 0.0018(12) 0.0114(12) 0.0014(10)
O1 0.060(4) 0.069(4) 0.089(5) 0.002(4) -0.013(4) 0.006(3)
O2 0.038(3) 0.042(3) 0.077(4) -0.006(3) -0.007(3) 0.000(3)
O3 0.079(5) 0.051(4) 0.090(5) -0.008(3) -0.016(4) -0.004(3)
C1 0.058(6) 0.067(5) 0.076(7) 0.000(5) 0.000(5) -0.012(4)
C2 0.041(5) 0.053(4) 0.081(6) -0.006(4) 0.004(4) -0.001(3)
C3 0.050(5) 0.063(5) 0.073(6) 0.000(4) -0.002(4) 0.001(4)
C4 0.087(7) 0.046(5) 0.102(7) -0.004(4) -0.012(6) -0.002(5)
C5 0.106(8) 0.055(6) 0.101(8) -0.005(5) -0.016(6) -0.009(5)
C6 0.090(7) 0.060(5) 0.089(8) -0.003(5) -0.008(6) -0.013(5)
C7 0.034(4) 0.052(4) 0.073(6) 0.001(4) 0.008(4) -0.003(3)
C8 0.034(4) 0.037(4) 0.065(5) -0.004(3) 0.000(4) 0.010(3)
C9 0.040(5) 0.034(5) 0.073(5) 0.001(4) -0.005(4) 0.013(4)
C10 0.037(4) 0.039(5) 0.056(6) -0.010(4) -0.006(4) 0.012(3)
C11 0.050(5) 0.038(5) 0.092(7) -0.015(4) -0.011(5) 0.010(4)
C12 0.031(4) 0.035(4) 0.061(5) 0.002(3) -0.006(3) 0.003(3)
C13 0.040(5) 0.050(5) 0.073(5) 0.004(4) -0.010(4) 0.007(4)
C14 0.050(5) 0.038(4) 0.084(7) 0.003(4) 0.002(5) -0.007(4)
C15 0.036(4) 0.039(4) 0.073(7) 0.007(4) -0.003(4) 0.005(4)
C16 0.034(4) 0.027(4) 0.056(5) -0.005(3) -0.002(4) -0.005(3)
C17 0.030(4) 0.042(4) 0.055(5) 0.008(4) 0.007(4) 0.002(3)
C18 0.040(4) 0.033(4) 0.104(6) 0.001(4) 0.021(4) 0.004(3)
C19 0.048(5) 0.036(5) 0.101(6) -0.012(5) 0.020(5) 0.006(4)
C20 0.052(5) 0.050(6) 0.118(7) 0.022(5) 0.016(5) 0.016(5)
C21 0.061(6) 0.041(5) 0.145(10) -0.003(5) 0.026(6) 0.000(4)
C22 0.032(4) 0.038(4) 0.083(5) 0.013(4) 0.015(4) 0.001(3)
C23 0.047(5) 0.058(6) 0.095(6) 0.028(5) 0.018(5) 0.005(5)
C24 0.034(5) 0.046(5) 0.125(8) 0.003(5) 0.013(5) -0.003(4)
C25 0.034(5) 0.049(5) 0.079(7) 0.011(4) 0.014(4) 0.004(4)
C26 0.106(10) 0.041(8) 0.091(12) 0.000 0.015(8) 0.000
C27 0.108(9) 0.059(6) 0.083(9) 0.008(5) 0.012(7) -0.008(5)
C28 0.137(10) 0.063(6) 0.060(8) 0.006(5) 0.016(7) -0.022(5)
C29 0.160(13) 0.043(8) 0.061(11) 0.000 0.019(8) 0.000

loop_
_atom_type_symbol
_atom_type_description
_atom_type_scat_dispersion_real
_atom_type_scat_dispersion_imag
_atom_type_scat_source
C C 0.0033 0.0016 'International Tables Vol C Tables 4.2.6.8 and 6.1.1.4'
D D 0.0000 0.0000 'International Tables Vol C Tables 4.2.6.8 and 6.1.1.4'
H H 0.0000 0.0000 'International Tables Vol C Tables 4.2.6.8 and 6.1.1.4'
Ni Ni 0.3393 1.1124 'International Tables Vol C Tables 4.2.6.8 and 6.1.1.4'
O O 0.0106 0.0060 'International Tables Vol C Tables 4.2.6.8 and 6.1.1.4'
P P 0.1023 0.0942 'International Tables Vol C Tables 4.2.6.8 and 6.1.1.4'

loop_
_geom_angle_atom_site_label_1
_geom_angle_atom_site_label_2
_geom_angle_atom_site_label_3
_geom_angle
_geom_angle_site_symmetry_1
_geom_angle_site_symmetry_3
P2 Ni1 P1 90.29(9) . .
O2 Ni1 P1 90.06(19) . .
O2 Ni1 P2 173.0(2) . .
O2 Ni1 O3 96.3(3) . .
O3 Ni1 P1 170.9(2) . .
O3 Ni1 P2 84.2(2) . .
C8 P1 Ni1 115.6(3) . .
C12 P1 Ni1 111.6(3) . .
C12 P1 C8 110.7(4) . .
C16 P1 Ni1 107.4(3) . .
C16 P1 C8 103.7(4) . .
C16 P1 C12 107.2(4) . .
C17 P2 Ni1 108.4(3) . .
C17 P2 C18 103.9(4) . .
C17 P2 C22 106.6(4) . .
C18 P2 Ni1 116.2(4) . .
C22 P2 Ni1 111.4(3) . .
C22 P2 C18 109.5(4) . .
C7 O2 Ni1 123.8(6) . .
C3 O3 Ni1 121.1(7) . .
C2 C1 H1 117.6 . .
C6 C1 H1 117.6 . .
C6 C1 C2 124.9(11) . .
C3 C2 C1 117.3(9) . .
C7 C2 C1 123.9(10) . .
C7 C2 C3 118.6(10) . .
O3 C3 C2 130.2(10) . .
O3 C3 C4 111.7(9) . .
C2 C3 C4 117.9(9) . .
C3 C4 H4A 108.9 . .
C3 C4 H4B 108.9 . .
H4A C4 H4B 107.7 . .
C5 C4 C3 113.5(9) . .
C5 C4 H4A 108.9 . .
C5 C4 H4B 108.9 . .
C4 C5 H5A 109.3 . .
C4 C5 H5B 109.3 . .
H5A C5 H5B 107.9 . .
C6 C5 C4 111.8(10) . .
C6 C5 H5A 109.3 . .
C6 C5 H5B 109.3 . .
C1 C6 C5 118.7(11) . .
C1 C6 H6 120.7 . .
C5 C6 H6 120.7 . .
O1 C7 C2 115.8(9) . .
O2 C7 O1 115.6(8) . .
O2 C7 C2 128.6(9) . .
C9 C8 P1 111.1(6) . .
C9 C8 C11 108.7(7) . .
C10 C8 P1 107.8(6) . .
C10 C8 C9 108.8(7) . .
C10 C8 C11 108.1(8) . .
C11 C8 P1 112.3(6) . .
C8 C9 H9A 109.5 . .
C8 C9 H9B 109.5 . .
C8 C9 H9C 109.5 . .
H9A C9 H9B 109.5 . .
H9A C9 H9C 109.5 . .
H9B C9 H9C 109.5 . .
C8 C10 H10A 109.5 . .
C8 C10 H10B 109.5 . .
C8 C10 H10C 109.5 . .
H10A C10 H10B 109.5 . .
H10A C10 H10C 109.5 . .
H10B C10 H10C 109.5 . .
C8 C11 H11A 109.5 . .
C8 C11 H11B 109.5 . .
C8 C11 H11C 109.5 . .
H11A C11 H11B 109.5 . .
H11A C11 H11C 109.5 . .
H11B C11 H11C 109.5 . .
C13 C12 P1 110.4(6) . .
C13 C12 C14 110.9(8) . .
C13 C12 C15 107.5(7) . .
C14 C12 P1 113.2(6) . .
C15 C12 P1 107.3(6) . .
C15 C12 C14 107.3(7) . .
C12 C13 H13A 109.5 . .
C12 C13 H13B 109.5 . .
C12 C13 H13C 109.5 . .
H13A C13 H13B 109.5 . .
H13A C13 H13C 109.5 . .
H13B C13 H13C 109.5 . .
C12 C14 H14A 109.5 . .
C12 C14 H14B 109.5 . .
C12 C14 H14C 109.5 . .
H14A C14 H14B 109.5 . .
H14A C14 H14C 109.5 . .
H14B C14 H14C 109.5 . .
C12 C15 H15A 109.5 . .
C12 C15 H15B 109.5 . .
C12 C15 H15C 109.5 . .
H15A C15 H15B 109.5 . .
H15A C15 H15C 109.5 . .
H15B C15 H15C 109.5 . .
P1 C16 H16A 109.0 . .
P1 C16 H16B 109.0 . .
H16A C16 H16B 107.8 . .
C17 C16 P1 112.8(6) . .
C17 C16 H16A 109.0 . .
C17 C16 H16B 109.0 . .
P2 C17 H17A 109.2 . .
P2 C17 H17B 109.2 . .
C16 C17 P2 112.2(6) . .
C16 C17 H17A 109.2 . .
C16 C17 H17B 109.2 . .
H17A C17 H17B 107.9 . .
C19 C18 P2 106.2(6) . .
C19 C18 C20 108.0(8) . .
C20 C18 P2 112.3(7) . .
C21 C18 P2 111.4(6) . .
C21 C18 C19 110.1(9) . .
C21 C18 C20 108.8(9) . .
C18 C19 H19A 109.5 . .
C18 C19 H19B 109.5 . .
C18 C19 H19C 109.5 . .
H19A C19 H19B 109.5 . .
H19A C19 H19C 109.5 . .
H19B C19 H19C 109.5 . .
C18 C20 H20A 109.5 . .
C18 C20 H20B 109.5 . .
C18 C20 H20C 109.5 . .
H20A C20 H20B 109.5 . .
H20A C20 H20C 109.5 . .
H20B C20 H20C 109.5 . .
C18 C21 H21A 109.5 . .
C18 C21 H21B 109.5 . .
C18 C21 H21C 109.5 . .
H21A C21 H21B 109.5 . .
H21A C21 H21C 109.5 . .
H21B C21 H21C 109.5 . .
C23 C22 P2 113.5(6) . .
C23 C22 C24 111.7(8) . .
C23 C22 C25 107.8(8) . .
C24 C22 P2 109.7(7) . .
C25 C22 P2 107.0(6) . .
C25 C22 C24 106.7(7) . .
C22 C23 H23A 109.5 . .
C22 C23 H23B 109.5 . .
C22 C23 H23C 109.5 . .
H23A C23 H23B 109.5 . .
H23A C23 H23C 109.5 . .
H23B C23 H23C 109.5 . .
C22 C24 H24A 109.5 . .
C22 C24 H24B 109.5 . .
C22 C24 H24C 109.5 . .
H24A C24 H24B 109.5 . .
H24A C24 H24C 109.5 . .
H24B C24 H24C 109.5 . .
C22 C25 H25A 109.5 . .
C22 C25 H25B 109.5 . .
C22 C25 H25C 109.5 . .
H25A C25 H25B 109.5 . .
H25A C25 H25C 109.5 . .
H25B C25 H25C 109.5 . .
C27 C26 D26 119.4 3_556 .
C27 C26 D26 119.4 . .
C27 C26 C27 121.2(15) . 3_556
C26 C27 D27 120.4 . .
C28 C27 C26 119.3(12) . .
C28 C27 D27 120.4 . .
C27 C28 D28 120.2 . .
C27 C28 C29 119.5(13) . .
C29 C28 D28 120.2 . .
C28 C29 C28 121.3(15) 3_556 .
C28 C29 D29 119.4 3_556 .
C28 C29 D29 119.4 . .

loop_
_geom_bond_atom_site_label_1
_geom_bond_atom_site_label_2
_geom_bond_distance
_geom_bond_site_symmetry_2
Ni1 P1 2.193(2) .
Ni1 P2 2.179(3) .
Ni1 O2 1.848(6) .
Ni1 O3 1.885(7) .
P1 C8 1.885(8) .
P1 C12 1.885(9) .
P1 C16 1.831(9) .
P2 C17 1.824(9) .
P2 C18 1.903(9) .
P2 C22 1.897(9) .
O1 C7 1.308(11) .
O2 C7 1.264(11) .
O3 C3 1.281(11) .
C1 H1 0.9500 .
C1 C2 1.465(14) .
C1 C6 1.356(14) .
C2 C3 1.396(14) .
C2 C7 1.379(13) .
C3 C4 1.570(14) .
C4 H4A 0.9900 .
C4 H4B 0.9900 .
C4 C5 1.508(15) .
C5 H5A 0.9900 .
C5 H5B 0.9900 .
C5 C6 1.485(15) .
C6 H6 0.9500 .
C8 C9 1.532(12) .
C8 C10 1.512(12) .
C8 C11 1.542(12) .
C9 H9A 0.9800 .
C9 H9B 0.9800 .
C9 H9C 0.9800 .
C10 H10A 0.9800 .
C10 H10B 0.9800 .
C10 H10C 0.9800 .
C11 H11A 0.9800 .
C11 H11B 0.9800 .
C11 H11C 0.9800 .
C12 C13 1.517(12) .
C12 C14 1.543(11) .
C12 C15 1.535(11) .
C13 H13A 0.9800 .
C13 H13B 0.9800 .
C13 H13C 0.9800 .
C14 H14A 0.9800 .
C14 H14B 0.9800 .
C14 H14C 0.9800 .
C15 H15A 0.9800 .
C15 H15B 0.9800 .
C15 H15C 0.9800 .
C16 H16A 0.9900 .
C16 H16B 0.9900 .
C16 C17 1.545(11) .
C17 H17A 0.9900 .
C17 H17B 0.9900 .
C18 C19 1.524(13) .
C18 C20 1.543(14) .
C18 C21 1.523(13) .
C19 H19A 0.9800 .
C19 H19B 0.9800 .
C19 H19C 0.9800 .
C20 H20A 0.9800 .
C20 H20B 0.9800 .
C20 H20C 0.9800 .
C21 H21A 0.9800 .
C21 H21B 0.9800 .
C21 H21C 0.9800 .
C22 C23 1.523(13) .
C22 C24 1.543(13) .
C22 C25 1.522(12) .
C23 H23A 0.9800 .
C23 H23B 0.9800 .
C23 H23C 0.9800 .
C24 H24A 0.9800 .
C24 H24B 0.9800 .
C24 H24C 0.9800 .
C25 H25A 0.9800 .
C25 H25B 0.9800 .
C25 H25C 0.9800 .
C26 D26 0.9500 .
C26 C27 1.378(4) 3_556
C26 C27 1.378(4) .
C27 D27 0.9500 .
C27 C28 1.371(7) .
C28 D28 0.9500 .
C28 C29 1.374(7) .
C29 C28 1.374(7) 3_556
C29 D29 0.9500 .

loop_
_geom_torsion_atom_site_label_1
_geom_torsion_atom_site_label_2
_geom_torsion_atom_site_label_3
_geom_torsion_atom_site_label_4
_geom_torsion
_geom_torsion_site_symmetry_1
_geom_torsion_site_symmetry_4
Ni1 P1 C8 C9 -78.6(6) . .
Ni1 P1 C8 C10 40.5(7) . .
Ni1 P1 C8 C11 159.5(6) . .
Ni1 P1 C12 C13 51.8(6) . .
Ni1 P1 C12 C14 176.8(5) . .
Ni1 P1 C12 C15 -65.0(6) . .
Ni1 P1 C16 C17 26.3(6) . .
Ni1 P2 C17 C16 25.2(7) . .
Ni1 P2 C22 C23 178.0(6) . .
Ni1 P2 C22 C24 52.2(6) . .
Ni1 P2 C22 C25 -63.2(7) . .
Ni1 O2 C7 O1 166.5(6) . .
Ni1 O2 C7 C2 -15.9(14) . .
Ni1 O3 C3 C2 0.2(15) . .
Ni1 O3 C3 C4 -174.3(7) . .
P1 Ni1 O2 C7 -173.8(7) . .
P1 C16 C17 P2 -33.2(8) . .
P2 Ni1 O3 C3 167.4(8) . .
O2 Ni1 O3 C3 -5.5(8) . .
O3 Ni1 O2 C7 12.7(7) . .
O3 C3 C4 C5 -154.8(10) . .
C1 C2 C3 O3 -173.8(10) . .
C1 C2 C3 C4 0.4(14) . .
C1 C2 C7 O1 -0.3(15) . .
C1 C2 C7 O2 -177.9(9) . .
C2 C1 C6 C5 -2.6(18) . .
C2 C3 C4 C5 29.9(15) . .
C3 C2 C7 O1 -174.4(9) . .
C3 C2 C7 O2 8.0(16) . .
C3 C4 C5 C6 -45.7(14) . .
C4 C5 C6 C1 33.5(16) . .
C6 C1 C2 C3 -15.5(16) . .
C6 C1 C2 C7 170.3(11) . .
C7 C2 C3 O3 0.7(17) . .
C7 C2 C3 C4 174.9(9) . .
C8 P1 C12 C13 -78.4(7) . .
C8 P1 C12 C14 46.5(7) . .
C8 P1 C12 C15 164.8(6) . .
C8 P1 C16 C17 149.2(6) . .
C12 P1 C8 C9 49.5(7) . .
C12 P1 C8 C10 168.6(6) . .
C12 P1 C8 C11 -72.4(8) . .
C12 P1 C16 C17 -93.7(6) . .
C16 P1 C8 C9 164.1(6) . .
C16 P1 C8 C10 -76.8(7) . .
C16 P1 C8 C11 42.2(7) . .
C16 P1 C12 C13 169.1(6) . .
C16 P1 C12 C14 -65.9(7) . .
C16 P1 C12 C15 52.3(7) . .
C17 P2 C22 C23 -63.9(8) . .
C17 P2 C22 C24 170.4(6) . .
C17 P2 C22 C25 55.0(7) . .
C18 P2 C17 C16 149.4(6) . .
C18 P2 C22 C23 48.0(8) . .
C18 P2 C22 C24 -77.8(7) . .
C18 P2 C22 C25 166.8(7) . .
C22 P2 C17 C16 -94.9(7) . .
C26 C27 C28 C29 0.9(16) . .
C27 C26 C27 C28 -0.5(8) 3_556 .
C27 C28 C29 C28 -0.5(8) . 3_556
